data_4080636
loop_
_publ_author_name
'De Crisci, Antonio G.'
'Chung, Kevin'
'Oliver, Allen G.'
'Solis-Ibarra, Diego'
'Waymouth, Robert M.'

_publ_section_title
;
 Chemoselective Oxidation of Polyols with Chiral Palladium Catalysts
;
_journal_issue 7
_journal_name_full Organometallics
_journal_page_first 2257
_journal_paper_doi 10.1021/om4001549
_journal_volume 32
_journal_year 2013
_chemical_absolute_configuration rmad
_chemical_formula_moiety 'C30 H42 N4 O6 Pd2, 2(C F3 O3 S)'
_chemical_formula_sum 'C32 H42 F6 N4 O12 Pd2 S2'
_chemical_formula_weight 1065.62
_chemical_name_systematic
; 
 ? 
;
_space_group_IT_number 1
_symmetry_cell_setting triclinic
_symmetry_space_group_name_Hall 'P 1'
_symmetry_space_group_name_H-M 'P 1'
_atom_sites_solution_hydrogens geom
_atom_sites_solution_primary direct
_atom_sites_solution_secondary difmap
_audit_creation_method SHELXL-97
_cell_angle_alpha 71.972(2)
_cell_angle_beta 70.386(2)
_cell_angle_gamma 85.060(2)
_cell_formula_units_Z 1
_cell_length_a 9.8875(9)
_cell_length_b 10.6135(10)
_cell_length_c 10.6892(9)
_cell_measurement_reflns_used 6844
_cell_measurement_temperature 120(2)
_cell_measurement_theta_max 24.90
_cell_measurement_theta_min 2.18
_cell_volume 1004.57(16)
_computing_cell_refinement 'Bruker SAINT v7.66A'
_computing_data_collection 'Bruker APEX-II v2011-4.1'
_computing_data_reduction 'Bruker SAINT v7.66A'
_computing_structure_refinement 'SHELXL-97 (Sheldrick, 2008)'
_computing_structure_solution 'SHELXS-97 (Sheldrick, 2008)'
_diffrn_ambient_temperature 120(2)
_diffrn_detector_area_resol_mean 8.33
_diffrn_measured_fraction_theta_full 0.993
_diffrn_measured_fraction_theta_max 0.993
_diffrn_measurement_device_type 'Bruker Kappa X8-APEX-II'
_diffrn_measurement_method 'combination of \w and \f-scans '
_diffrn_radiation_monochromator graphite
_diffrn_radiation_source 'fine-focus sealed tube'
_diffrn_radiation_type MoK\a
_diffrn_radiation_wavelength 0.71073
_diffrn_reflns_av_R_equivalents 0.0317
_diffrn_reflns_av_sigmaI/netI 0.0466
_diffrn_reflns_limit_h_max 12
_diffrn_reflns_limit_h_min -12
_diffrn_reflns_limit_k_max 13
_diffrn_reflns_limit_k_min -13
_diffrn_reflns_limit_l_max 13
_diffrn_reflns_limit_l_min -13
_diffrn_reflns_number 19114
_diffrn_reflns_theta_full 26.56
_diffrn_reflns_theta_max 26.56
_diffrn_reflns_theta_min 2.02
_exptl_absorpt_coefficient_mu 1.091
_exptl_absorpt_correction_T_max 0.9377
_exptl_absorpt_correction_T_min 0.8541
_exptl_absorpt_correction_type numerical
_exptl_absorpt_process_details 'SADABS, Sheldrick, 2008'
_exptl_crystal_colour yellow
_exptl_crystal_density_diffrn 1.761
_exptl_crystal_density_method 'not measured'
_exptl_crystal_description block
_exptl_crystal_F_000 536
_exptl_crystal_size_max 0.12
_exptl_crystal_size_mid 0.10
_exptl_crystal_size_min 0.10
_refine_diff_density_max 0.536
_refine_diff_density_min -0.534
_refine_diff_density_rms 0.077
_refine_ls_abs_structure_details 'Flack H D (1983), Acta Cryst. A39, 876-881'
_refine_ls_abs_structure_Flack -0.006(17)
_refine_ls_extinction_method none
_refine_ls_goodness_of_fit_ref 1.033
_refine_ls_hydrogen_treatment constr
_refine_ls_matrix_type full
_refine_ls_number_parameters 533
_refine_ls_number_reflns 7464
_refine_ls_number_restraints 3
_refine_ls_restrained_S_all 1.032
_refine_ls_R_factor_all 0.0360
_refine_ls_R_factor_gt 0.0288
_refine_ls_shift/su_max 0.001
_refine_ls_shift/su_mean 0.000
_refine_ls_structure_factor_coef Fsqd
_refine_ls_weighting_details 'calc w=1/[\s^2^(Fo^2^)+(0.0236P)^2^+0.1943P] where P=(Fo^2^+2Fc^2^)/3'
_refine_ls_weighting_scheme calc
_refine_ls_wR_factor_gt 0.0546
_refine_ls_wR_factor_ref 0.0570
_reflns_number_gt 6746
_reflns_number_total 7464
_reflns_threshold_expression >2sigma(I)
_cod_data_source_file om4001549_si_002.cif
_cod_data_source_block 6d
_cod_database_code 4080636

loop_
_symmetry_equiv_pos_as_xyz
'x, y, z'

loop_
_atom_site_label
_atom_site_type_symbol
_atom_site_fract_x
_atom_site_fract_y
_atom_site_fract_z
_atom_site_U_iso_or_equiv
_atom_site_adp_type
_atom_site_occupancy
_atom_site_symmetry_multiplicity
_atom_site_calc_flag
_atom_site_refinement_flags
Pd1 Pd 0.32267(2) 0.24112(2) 0.39050(2) 0.01704(9) Uani 1 1 d .
Pd2 Pd 0.18142(2) 0.00981(3) 0.39449(2) 0.01681(8) Uani 1 1 d .
O1 O 0.7106(3) 0.2581(3) 0.0981(3) 0.0248(6) Uani 1 1 d .
O2 O 0.4486(3) -0.2644(3) 0.5264(3) 0.0263(7) Uani 1 1 d .
O3 O 0.1845(3) 0.3394(3) 0.2952(3) 0.0240(7) Uani 1 1 d .
O4 O 0.0923(3) 0.1589(3) 0.2791(3) 0.0209(7) Uani 1 1 d .
O5 O 0.1542(3) 0.2011(3) 0.5696(3) 0.0253(7) Uani 1 1 d .
O6 O 0.0273(3) 0.0385(3) 0.5604(3) 0.0218(7) Uani 1 1 d .
N1 N 0.4865(3) 0.2999(3) 0.2139(3) 0.0166(7) Uani 1 1 d .
N2 N 0.4877(4) 0.1344(4) 0.4560(4) 0.0203(8) Uani 1 1 d .
N3 N 0.2526(3) -0.1466(4) 0.5112(3) 0.0189(8) Uani 1 1 d .
N4 N 0.3647(3) -0.0249(4) 0.2433(4) 0.0177(8) Uani 1 1 d .
C1 C 0.5166(4) 0.4030(4) 0.0769(4) 0.0214(9) Uani 1 1 d .
H1A H 0.4363 0.4055 0.0391 0.026 Uiso 1 1 calc R
C2 C 0.6510(4) 0.3451(4) -0.0078(4) 0.0248(9) Uani 1 1 d .
H2A H 0.6254 0.2937 -0.0600 0.030 Uiso 1 1 calc R
H2B H 0.7208 0.4163 -0.0743 0.030 Uiso 1 1 calc R
C3 C 0.6016(4) 0.2351(4) 0.2169(4) 0.0193(8) Uani 1 1 d .
C4 C 0.6120(4) 0.1440(4) 0.3456(4) 0.0205(9) Uani 1 1 d .
C5 C 0.7356(4) 0.0791(4) 0.3563(5) 0.0273(10) Uani 1 1 d .
H5A H 0.8197 0.0892 0.2775 0.033 Uiso 1 1 calc R
C6 C 0.7329(5) -0.0018(5) 0.4867(5) 0.0330(11) Uani 1 1 d .
H6A H 0.8155 -0.0498 0.4990 0.040 Uiso 1 1 calc R
C7 C 0.6102(5) -0.0118(4) 0.5971(5) 0.0302(10) Uani 1 1 d .
H7A H 0.6084 -0.0665 0.6869 0.036 Uiso 1 1 calc R
C8 C 0.4855(4) 0.0575(4) 0.5808(4) 0.0244(9) Uani 1 1 d .
C9 C 0.3526(5) 0.0447(5) 0.7036(4) 0.0317(11) Uani 1 1 d .
H9A H 0.3216 0.1329 0.7114 0.048 Uiso 1 1 calc R
H9B H 0.3726 -0.0083 0.7883 0.048 Uiso 1 1 calc R
H9C H 0.2765 0.0009 0.6916 0.048 Uiso 1 1 calc R
C10 C 0.5400(4) 0.5415(4) 0.0875(5) 0.0205(10) Uani 1 1 d .
C11 C 0.4055(5) 0.5824(5) 0.1875(5) 0.0277(11) Uani 1 1 d .
H11A H 0.4172 0.6744 0.1839 0.042 Uiso 1 1 calc R
H11B H 0.3912 0.5243 0.2824 0.042 Uiso 1 1 calc R
H11C H 0.3220 0.5749 0.1603 0.042 Uiso 1 1 calc R
C12 C 0.6685(4) 0.5431(5) 0.1360(5) 0.0312(10) Uani 1 1 d .
H12A H 0.6856 0.6334 0.1340 0.047 Uiso 1 1 calc R
H12B H 0.7539 0.5132 0.0740 0.047 Uiso 1 1 calc R
H12C H 0.6485 0.4837 0.2311 0.047 Uiso 1 1 calc R
C13 C 0.5658(5) 0.6412(4) -0.0577(4) 0.0329(11) Uani 1 1 d .
H13A H 0.5849 0.7294 -0.0555 0.049 Uiso 1 1 calc R
H13B H 0.4804 0.6437 -0.0855 0.049 Uiso 1 1 calc R
H13C H 0.6485 0.6140 -0.1249 0.049 Uiso 1 1 calc R
C14 C 0.2003(4) -0.2462(4) 0.6513(4) 0.0209(9) Uani 1 1 d .
H14A H 0.1507 -0.1998 0.7223 0.025 Uiso 1 1 calc R
C15 C 0.3440(4) -0.3001(5) 0.6710(4) 0.0292(10) Uani 1 1 d .
H15A H 0.3720 -0.2578 0.7295 0.035 Uiso 1 1 calc R
H15B H 0.3378 -0.3973 0.7148 0.035 Uiso 1 1 calc R
C16 C 0.3836(4) -0.1729(4) 0.4523(4) 0.0192(9) Uani 1 1 d .
C17 C 0.4534(4) -0.1084(4) 0.3046(4) 0.0207(9) Uani 1 1 d .
C18 C 0.5922(4) -0.1346(4) 0.2325(4) 0.0244(9) Uani 1 1 d .
H18A H 0.6506 -0.1928 0.2790 0.029 Uiso 1 1 calc R
C19 C 0.6434(5) -0.0733(4) 0.0904(5) 0.0322(11) Uani 1 1 d .
H19A H 0.7388 -0.0871 0.0372 0.039 Uiso 1 1 calc R
C20 C 0.5532(5) 0.0086(4) 0.0271(5) 0.0285(10) Uani 1 1 d .
H20A H 0.5863 0.0491 -0.0708 0.034 Uiso 1 1 calc R
C21 C 0.4133(4) 0.0328(4) 0.1055(4) 0.0212(9) Uani 1 1 d .
C22 C 0.3190(5) 0.1227(4) 0.0342(4) 0.0287(10) Uani 1 1 d .
H22A H 0.2218 0.0840 0.0717 0.043 Uiso 1 1 calc R
H22B H 0.3576 0.1338 -0.0659 0.043 Uiso 1 1 calc R
H22C H 0.3158 0.2092 0.0501 0.043 Uiso 1 1 calc R
C23 C 0.0966(5) -0.3500(5) 0.6571(4) 0.0213(10) Uani 1 1 d .
C24 C -0.0376(5) -0.2801(5) 0.6302(5) 0.0294(11) Uani 1 1 d .
H24A H -0.1086 -0.3465 0.6443 0.044 Uiso 1 1 calc R
H24B H -0.0115 -0.2214 0.5343 0.044 Uiso 1 1 calc R
H24C H -0.0785 -0.2278 0.6948 0.044 Uiso 1 1 calc R
C25 C 0.1676(4) -0.4226(4) 0.5479(4) 0.0267(10) Uani 1 1 d .
H25A H 0.0985 -0.4859 0.5520 0.040 Uiso 1 1 calc R
H25B H 0.2513 -0.4702 0.5672 0.040 Uiso 1 1 calc R
H25C H 0.1982 -0.3581 0.4550 0.040 Uiso 1 1 calc R
C26 C 0.0542(5) -0.4504(5) 0.8035(5) 0.0361(11) Uani 1 1 d .
H26A H -0.0149 -0.5154 0.8109 0.054 Uiso 1 1 calc R
H26B H 0.0106 -0.4037 0.8731 0.054 Uiso 1 1 calc R
H26C H 0.1400 -0.4960 0.8197 0.054 Uiso 1 1 calc R
C27 C 0.1055(4) 0.2826(4) 0.2551(4) 0.0192(9) Uani 1 1 d .
C28 C 0.0217(5) 0.3697(5) 0.1676(4) 0.0300(10) Uani 1 1 d .
H28A H 0.0108 0.3260 0.1030 0.045 Uiso 1 1 calc R
H28B H 0.0731 0.4546 0.1147 0.045 Uiso 1 1 calc R
H28C H -0.0734 0.3852 0.2281 0.045 Uiso 1 1 calc R
C29 C 0.0463(4) 0.1254(4) 0.6135(4) 0.0230(9) Uani 1 1 d .
C30 C -0.0717(4) 0.1337(5) 0.7433(4) 0.0301(10) Uani 1 1 d .
H30A H -0.0640 0.2188 0.7587 0.045 Uiso 1 1 calc R
H30B H -0.0630 0.0612 0.8232 0.045 Uiso 1 1 calc R
H30C H -0.1651 0.1266 0.7326 0.045 Uiso 1 1 calc R
S1 S 0.55359(11) 0.36013(11) -0.33319(11) 0.0278(2) Uani 1 1 d .
F1 F 0.8138(4) 0.4350(4) -0.3858(5) 0.0940(15) Uani 1 1 d .
F2 F 0.7816(4) 0.3710(4) -0.5454(4) 0.0990(16) Uani 1 1 d .
F3 F 0.7073(4) 0.5616(3) -0.5225(4) 0.0814(12) Uani 1 1 d .
O7 O 0.5944(3) 0.2260(3) -0.2745(3) 0.0314(7) Uani 1 1 d .
O8 O 0.4680(4) 0.3743(4) -0.4206(4) 0.0575(11) Uani 1 1 d .
O9 O 0.5105(6) 0.4360(4) -0.2380(4) 0.0677(15) Uani 1 1 d .
C31 C 0.7229(6) 0.4358(5) -0.4542(6) 0.0472(14) Uani 1 1 d .
S2 S 0.06198(13) 0.81950(15) 0.02126(14) 0.0365(3) Uani 1 1 d .
F4 F 0.1362(3) 0.8113(3) 0.2369(3) 0.0418(7) Uani 1 1 d .
F5 F -0.0907(3) 0.8221(3) 0.2738(3) 0.0514(8) Uani 1 1 d .
F6 F 0.0196(3) 0.6398(3) 0.2641(3) 0.0491(8) Uani 1 1 d .
O10 O -0.0621(4) 0.7710(4) 0.0092(4) 0.0462(10) Uani 1 1 d .
O11 O 0.1933(4) 0.7551(5) -0.0297(4) 0.0632(13) Uani 1 1 d .
O12 O 0.0687(5) 0.9601(4) -0.0141(4) 0.0710(13) Uani 1 1 d .
C32 C 0.0294(5) 0.7703(5) 0.2071(4) 0.0277(10) Uani 1 1 d .

loop_
_atom_site_aniso_label
_atom_site_aniso_U_11
_atom_site_aniso_U_22
_atom_site_aniso_U_33
_atom_site_aniso_U_23
_atom_site_aniso_U_13
_atom_site_aniso_U_12
Pd1 0.01327(18) 0.0210(2) 0.01688(19) -0.00652(16) -0.00423(14) 0.00052(15)
Pd2 0.01417(18) 0.0187(2) 0.01673(19) -0.00357(15) -0.00556(14) 0.00051(14)
O1 0.0176(15) 0.0267(17) 0.0257(16) -0.0105(13) -0.0002(12) 0.0042(12)
O2 0.0191(15) 0.0296(18) 0.0289(17) -0.0059(14) -0.0100(13) 0.0049(13)
O3 0.0200(16) 0.0234(18) 0.0292(17) -0.0079(14) -0.0096(13) 0.0046(13)
O4 0.0219(16) 0.0208(18) 0.0246(17) -0.0077(14) -0.0131(13) 0.0034(13)
O5 0.0228(17) 0.034(2) 0.0210(17) -0.0148(16) -0.0043(13) 0.0018(16)
O6 0.0153(15) 0.0268(18) 0.0191(15) -0.0037(14) -0.0035(12) 0.0011(13)
N1 0.0155(17) 0.0153(19) 0.0202(18) -0.0043(15) -0.0077(14) -0.0020(14)
N2 0.0155(19) 0.022(2) 0.026(2) -0.0089(17) -0.0089(15) -0.0022(15)
N3 0.0135(18) 0.023(2) 0.0165(18) -0.0010(16) -0.0040(14) -0.0017(15)
N4 0.0113(17) 0.016(2) 0.024(2) -0.0074(17) -0.0029(14) -0.0001(15)
C1 0.021(2) 0.024(2) 0.018(2) -0.0054(18) -0.0069(16) 0.0009(17)
C2 0.029(2) 0.021(2) 0.020(2) -0.0052(18) -0.0020(18) -0.0031(18)
C3 0.017(2) 0.014(2) 0.027(2) -0.0079(18) -0.0054(17) -0.0015(16)
C4 0.020(2) 0.018(2) 0.026(2) -0.0078(18) -0.0099(17) -0.0003(17)
C5 0.021(2) 0.023(2) 0.040(3) -0.013(2) -0.0101(19) 0.0024(18)
C6 0.033(3) 0.026(3) 0.047(3) -0.010(2) -0.025(2) 0.007(2)
C7 0.038(3) 0.029(3) 0.029(2) -0.004(2) -0.023(2) 0.003(2)
C8 0.028(2) 0.029(3) 0.021(2) -0.0056(19) -0.0144(18) -0.0050(19)
C9 0.031(3) 0.039(3) 0.025(2) -0.004(2) -0.013(2) -0.005(2)
C10 0.019(2) 0.016(2) 0.024(2) -0.003(2) -0.0057(19) -0.0011(17)
C11 0.024(2) 0.028(3) 0.030(3) -0.013(2) -0.003(2) 0.0003(19)
C12 0.026(2) 0.025(3) 0.046(3) -0.013(2) -0.014(2) 0.0021(19)
C13 0.046(3) 0.022(3) 0.026(2) -0.002(2) -0.010(2) -0.001(2)
C14 0.023(2) 0.021(2) 0.018(2) -0.0044(18) -0.0075(17) 0.0039(17)
C15 0.025(2) 0.034(3) 0.023(2) 0.000(2) -0.0099(18) 0.004(2)
C16 0.020(2) 0.018(2) 0.021(2) -0.0073(18) -0.0065(17) -0.0023(17)
C17 0.021(2) 0.018(2) 0.025(2) -0.0107(18) -0.0057(17) -0.0015(17)
C18 0.021(2) 0.018(2) 0.034(3) -0.012(2) -0.0048(19) 0.0004(17)
C19 0.022(2) 0.029(3) 0.039(3) -0.015(2) 0.005(2) -0.0052(19)
C20 0.034(3) 0.024(3) 0.021(2) -0.0089(19) 0.0021(18) -0.0048(19)
C21 0.025(2) 0.016(2) 0.021(2) -0.0068(18) -0.0029(17) -0.0065(17)
C22 0.033(3) 0.030(3) 0.020(2) -0.007(2) -0.0066(19) 0.000(2)
C23 0.025(2) 0.022(2) 0.015(2) -0.001(2) -0.0077(19) -0.0002(18)
C24 0.026(2) 0.028(3) 0.031(3) -0.008(2) -0.005(2) 0.0005(19)
C25 0.028(2) 0.021(2) 0.030(2) -0.008(2) -0.0074(19) 0.0003(18)
C26 0.039(3) 0.033(3) 0.025(2) 0.003(2) -0.005(2) -0.003(2)
C27 0.0132(19) 0.027(2) 0.014(2) -0.0058(18) -0.0008(15) 0.0030(17)
C28 0.033(3) 0.030(3) 0.022(2) 0.000(2) -0.0124(19) 0.009(2)
C29 0.017(2) 0.029(3) 0.017(2) -0.0016(19) -0.0049(16) 0.0083(18)
C30 0.024(2) 0.040(3) 0.018(2) -0.005(2) -0.0013(18) 0.008(2)
S1 0.0262(6) 0.0243(6) 0.0295(6) -0.0057(5) -0.0080(5) 0.0055(5)
F1 0.057(2) 0.045(2) 0.179(5) 0.006(3) -0.072(3) -0.0126(18)
F2 0.103(3) 0.083(3) 0.049(2) -0.003(2) 0.031(2) 0.032(2)
F3 0.054(2) 0.039(2) 0.103(3) 0.0281(19) -0.009(2) -0.0024(16)
O7 0.0271(17) 0.0201(17) 0.0384(18) -0.0003(14) -0.0086(14) 0.0047(13)
O8 0.056(2) 0.040(2) 0.094(3) -0.012(2) -0.057(2) 0.0090(19)
O9 0.111(4) 0.055(3) 0.038(2) -0.026(2) -0.026(3) 0.051(3)
C31 0.037(3) 0.030(3) 0.056(4) 0.008(3) -0.011(3) 0.001(2)
S2 0.0310(7) 0.0500(9) 0.0271(7) -0.0059(6) -0.0119(5) -0.0033(6)
F4 0.0437(17) 0.0483(19) 0.0420(17) -0.0134(14) -0.0241(14) -0.0031(14)
F5 0.0397(17) 0.074(2) 0.0509(19) -0.0395(17) -0.0141(14) 0.0251(16)
F6 0.062(2) 0.0300(18) 0.0434(17) -0.0018(14) -0.0088(15) -0.0081(14)
O10 0.033(2) 0.070(3) 0.056(2) -0.040(2) -0.0218(17) 0.0071(18)
O11 0.032(2) 0.126(4) 0.032(2) -0.026(2) -0.0137(16) 0.022(2)
O12 0.090(3) 0.053(3) 0.069(3) 0.019(2) -0.054(3) -0.018(2)
C32 0.026(2) 0.029(3) 0.028(2) -0.012(2) -0.0065(19) 0.0043(19)

loop_
_atom_type_symbol
_atom_type_description
_atom_type_scat_dispersion_real
_atom_type_scat_dispersion_imag
_atom_type_scat_source
C C 0.0033 0.0016 'International Tables Vol C Tables 4.2.6.8 and 6.1.1.4'
H H 0.0000 0.0000 'International Tables Vol C Tables 4.2.6.8 and 6.1.1.4'
N N 0.0061 0.0033 'International Tables Vol C Tables 4.2.6.8 and 6.1.1.4'
O O 0.0106 0.0060 'International Tables Vol C Tables 4.2.6.8 and 6.1.1.4'
F F 0.0171 0.0103 'International Tables Vol C Tables 4.2.6.8 and 6.1.1.4'
S S 0.1246 0.1234 'International Tables Vol C Tables 4.2.6.8 and 6.1.1.4'
Pd Pd -0.9988 1.0072 'International Tables Vol C Tables 4.2.6.8 and 6.1.1.4'

loop_
_geom_angle_atom_site_label_1
_geom_angle_atom_site_label_2
_geom_angle_atom_site_label_3
_geom_angle
N1 Pd1 O3 90.88(12)
N1 Pd1 O5 174.13(15)
O3 Pd1 O5 86.82(12)
N1 Pd1 N2 80.50(13)
O3 Pd1 N2 169.95(13)
O5 Pd1 N2 102.24(13)
N1 Pd1 Pd2 109.55(10)
O3 Pd1 Pd2 82.99(9)
O5 Pd1 Pd2 75.54(9)
N2 Pd1 Pd2 94.96(10)
N3 Pd2 O6 92.05(12)
N3 Pd2 O4 174.56(14)
O6 Pd2 O4 86.25(11)
N3 Pd2 N4 80.84(14)
O6 Pd2 N4 169.96(12)
O4 Pd2 N4 101.46(13)
N3 Pd2 Pd1 106.68(10)
O6 Pd2 Pd1 85.52(9)
O4 Pd2 Pd1 78.35(8)
N4 Pd2 Pd1 89.73(10)
C3 O1 C2 104.6(3)
C16 O2 C15 104.5(3)
C27 O3 Pd1 122.9(3)
C27 O4 Pd2 128.5(3)
C29 O5 Pd1 131.4(3)
C29 O6 Pd2 119.7(3)
C3 N1 C1 108.6(3)
C3 N1 Pd1 113.6(3)
C1 N1 Pd1 137.8(3)
C8 N2 C4 118.6(3)
C8 N2 Pd1 130.2(3)
C4 N2 Pd1 111.1(3)
C16 N3 C14 107.8(3)
C16 N3 Pd2 113.1(3)
C14 N3 Pd2 139.1(3)
C21 N4 C17 118.5(3)
C21 N4 Pd2 130.6(3)
C17 N4 Pd2 110.2(3)
N1 C1 C2 99.7(3)
N1 C1 C10 111.5(3)
C2 C1 C10 114.7(3)
O1 C2 C1 104.2(3)
N1 C3 O1 117.1(4)
N1 C3 C4 120.8(4)
O1 C3 C4 122.1(3)
C5 C4 N2 124.0(4)
C5 C4 C3 123.1(4)
N2 C4 C3 112.9(3)
C4 C5 C6 117.3(4)
C7 C6 C5 119.2(4)
C6 C7 C8 121.3(4)
N2 C8 C7 119.5(4)
N2 C8 C9 120.3(4)
C7 C8 C9 120.2(4)
C11 C10 C12 109.6(4)
C11 C10 C13 108.0(4)
C12 C10 C13 110.0(4)
C11 C10 C1 110.4(3)
C12 C10 C1 111.4(3)
C13 C10 C1 107.4(4)
N3 C14 C15 100.6(3)
N3 C14 C23 112.3(3)
C15 C14 C23 115.6(3)
N3 C16 O2 118.5(4)
N3 C16 C17 119.8(4)
O2 C16 C17 121.5(3)
N4 C17 C18 123.6(4)
N4 C17 C16 112.9(3)
C18 C17 C16 123.4(4)
C17 C18 C19 117.9(4)
C20 C19 C18 118.9(4)
C19 C20 C21 121.0(4)
N4 C21 C20 120.1(4)
N4 C21 C22 120.2(3)
C20 C21 C22 119.6(4)
C24 C23 C25 109.4(4)
C24 C23 C26 109.7(4)
C25 C23 C26 109.5(4)
C24 C23 C14 109.1(4)
C25 C23 C14 111.2(4)
C26 C23 C14 108.0(3)
O4 C27 O3 126.4(4)
O4 C27 C28 116.1(4)
O3 C27 C28 117.5(4)
O5 C29 O6 126.4(4)
O5 C29 C30 117.8(4)
O6 C29 C30 115.7(4)
O9 S1 O8 115.5(3)
O9 S1 O7 114.2(2)
O8 S1 O7 115.7(2)
O9 S1 C31 103.7(3)
O8 S1 C31 102.9(3)
O7 S1 C31 102.2(2)
F2 C31 F3 108.6(5)
F2 C31 F1 108.1(5)
F3 C31 F1 107.5(5)
F2 C31 S1 111.1(4)
F3 C31 S1 111.5(4)
F1 C31 S1 109.9(4)
O12 S2 O10 113.4(3)
O12 S2 O11 116.6(3)
O10 S2 O11 115.3(3)
O12 S2 C32 102.0(2)
O10 S2 C32 103.9(2)
O11 S2 C32 103.1(2)
F6 C32 F5 107.8(4)
F6 C32 F4 106.0(4)
F5 C32 F4 106.4(4)
F6 C32 S2 112.7(3)
F5 C32 S2 111.9(3)
F4 C32 S2 111.5(3)
N1 C1 H1A 110.2
C2 C1 H1A 110.2
C10 C1 H1A 110.2
O1 C2 H2A 110.9
C1 C2 H2A 110.9
O1 C2 H2B 110.9
C1 C2 H2B 110.9
H2A C2 H2B 108.9
C4 C5 H5A 121.3
C6 C5 H5A 121.3
C7 C6 H6A 120.4
C5 C6 H6A 120.4
C6 C7 H7A 119.3
C8 C7 H7A 119.3
C8 C9 H9A 109.5
C8 C9 H9B 109.5
H9A C9 H9B 109.5
C8 C9 H9C 109.5
H9A C9 H9C 109.5
H9B C9 H9C 109.5
C10 C11 H11A 109.5
C10 C11 H11B 109.5
H11A C11 H11B 109.5
C10 C11 H11C 109.5
H11A C11 H11C 109.5
H11B C11 H11C 109.5
C10 C12 H12A 109.5
C10 C12 H12B 109.5
H12A C12 H12B 109.5
C10 C12 H12C 109.5
H12A C12 H12C 109.5
H12B C12 H12C 109.5
C10 C13 H13A 109.5
C10 C13 H13B 109.5
H13A C13 H13B 109.5
C10 C13 H13C 109.5
H13A C13 H13C 109.5
H13B C13 H13C 109.5
N3 C14 H14A 109.3
C15 C14 H14A 109.3
C23 C14 H14A 109.3
O2 C15 C14 104.0(3)
O2 C15 H15A 111.0
C14 C15 H15A 111.0
O2 C15 H15B 111.0
C14 C15 H15B 111.0
H15A C15 H15B 109.0
C17 C18 H18A 121.1
C19 C18 H18A 121.1
C20 C19 H19A 120.6
C18 C19 H19A 120.6
C19 C20 H20A 119.5
C21 C20 H20A 119.5
C21 C22 H22A 109.5
C21 C22 H22B 109.5
H22A C22 H22B 109.5
C21 C22 H22C 109.5
H22A C22 H22C 109.5
H22B C22 H22C 109.5
C23 C24 H24A 109.5
C23 C24 H24B 109.5
H24A C24 H24B 109.5
C23 C24 H24C 109.5
H24A C24 H24C 109.5
H24B C24 H24C 109.5
C23 C25 H25A 109.5
C23 C25 H25B 109.5
H25A C25 H25B 109.5
C23 C25 H25C 109.5
H25A C25 H25C 109.5
H25B C25 H25C 109.5
C23 C26 H26A 109.5
C23 C26 H26B 109.5
H26A C26 H26B 109.5
C23 C26 H26C 109.5
H26A C26 H26C 109.5
H26B C26 H26C 109.5
C27 C28 H28A 109.5
C27 C28 H28B 109.5
H28A C28 H28B 109.5
C27 C28 H28C 109.5
H28A C28 H28C 109.5
H28B C28 H28C 109.5
C29 C30 H30A 109.5
C29 C30 H30B 109.5
H30A C30 H30B 109.5
C29 C30 H30C 109.5
H30A C30 H30C 109.5
H30B C30 H30C 109.5

loop_
_geom_bond_atom_site_label_1
_geom_bond_atom_site_label_2
_geom_bond_distance
Pd1 N1 1.992(3)
Pd1 O3 2.006(3)
Pd1 O5 2.024(3)
Pd1 N2 2.096(3)
Pd1 Pd2 2.9094(4)
Pd2 N3 1.979(3)
Pd2 O6 2.000(3)
Pd2 O4 2.021(3)
Pd2 N4 2.078(3)
O1 C3 1.330(5)
O1 C2 1.479(5)
O2 C16 1.320(5)
O2 C15 1.494(5)
O3 C27 1.274(5)
O4 C27 1.266(5)
O5 C29 1.259(5)
O6 C29 1.278(5)
N1 C3 1.282(5)
N1 C1 1.484(5)
N2 C8 1.325(5)
N2 C4 1.373(5)
N3 C16 1.285(5)
N3 C14 1.491(5)
N4 C21 1.339(5)
N4 C17 1.370(5)
C1 C2 1.536(5)
C1 C10 1.551(6)
C3 C4 1.447(5)
C4 C5 1.372(5)
C5 C6 1.385(6)
C6 C7 1.364(6)
C7 C8 1.415(6)
C8 C9 1.493(6)
C10 C11 1.528(6)
C10 C12 1.529(6)
C10 C13 1.535(6)
C14 C15 1.541(5)
C14 C23 1.542(6)
C16 C17 1.455(6)
C17 C18 1.382(5)
C18 C19 1.384(6)
C19 C20 1.384(6)
C20 C21 1.405(6)
C21 C22 1.494(6)
C23 C24 1.531(6)
C23 C25 1.537(6)
C23 C26 1.538(6)
C27 C28 1.507(5)
C29 C30 1.505(5)
S1 O9 1.422(4)
S1 O8 1.426(3)
S1 O7 1.449(3)
S1 C31 1.804(5)
F1 C31 1.334(7)
F2 C31 1.314(7)
F3 C31 1.333(6)
S2 O12 1.423(4)
S2 O10 1.429(4)
S2 O11 1.433(4)
S2 C32 1.811(4)
F4 C32 1.340(5)
F5 C32 1.336(5)
F6 C32 1.326(5)
C1 H1A 1.0000
C2 H2A 0.9900
C2 H2B 0.9900
C5 H5A 0.9500
C6 H6A 0.9500
C7 H7A 0.9500
C9 H9A 0.9800
C9 H9B 0.9800
C9 H9C 0.9800
C11 H11A 0.9800
C11 H11B 0.9800
C11 H11C 0.9800
C12 H12A 0.9800
C12 H12B 0.9800
C12 H12C 0.9800
C13 H13A 0.9800
C13 H13B 0.9800
C13 H13C 0.9800
C14 H14A 1.0000
C15 H15A 0.9900
C15 H15B 0.9900
C18 H18A 0.9500
C19 H19A 0.9500
C20 H20A 0.9500
C22 H22A 0.9800
C22 H22B 0.9800
C22 H22C 0.9800
C24 H24A 0.9800
C24 H24B 0.9800
C24 H24C 0.9800
C25 H25A 0.9800
C25 H25B 0.9800
C25 H25C 0.9800
C26 H26A 0.9800
C26 H26B 0.9800
C26 H26C 0.9800
C28 H28A 0.9800
C28 H28B 0.9800
C28 H28C 0.9800
C30 H30A 0.9800
C30 H30B 0.9800
C30 H30C 0.9800

loop_
_geom_torsion_atom_site_label_1
_geom_torsion_atom_site_label_2
_geom_torsion_atom_site_label_3
_geom_torsion_atom_site_label_4
_geom_torsion
N1 Pd1 Pd2 N3 100.07(14)
O3 Pd1 Pd2 N3 -171.49(13)
O5 Pd1 Pd2 N3 -82.98(13)
N2 Pd1 Pd2 N3 18.41(14)
N1 Pd1 Pd2 O6 -169.13(13)
O3 Pd1 Pd2 O6 -80.69(11)
O5 Pd1 Pd2 O6 7.83(11)
N2 Pd1 Pd2 O6 109.21(12)
N1 Pd1 Pd2 O4 -82.04(13)
O3 Pd1 Pd2 O4 6.40(11)
O5 Pd1 Pd2 O4 94.91(12)
N2 Pd1 Pd2 O4 -163.71(12)
N1 Pd1 Pd2 N4 19.72(14)
O3 Pd1 Pd2 N4 108.16(13)
O5 Pd1 Pd2 N4 -163.32(12)
N2 Pd1 Pd2 N4 -61.94(13)
N1 Pd1 O3 C27 101.0(3)
O5 Pd1 O3 C27 -84.4(3)
N2 Pd1 O3 C27 70.2(9)
Pd2 Pd1 O3 C27 -8.6(3)
O6 Pd2 O4 C27 78.9(3)
N4 Pd2 O4 C27 -94.6(3)
Pd1 Pd2 O4 C27 -7.2(3)
O3 Pd1 O5 C29 71.4(4)
N2 Pd1 O5 C29 -104.2(4)
Pd2 Pd1 O5 C29 -12.1(3)
N3 Pd2 O6 C29 98.9(3)
O4 Pd2 O6 C29 -86.3(3)
N4 Pd2 O6 C29 54.3(10)
Pd1 Pd2 O6 C29 -7.7(3)
O3 Pd1 N1 C3 -165.6(3)
N2 Pd1 N1 C3 9.2(3)
Pd2 Pd1 N1 C3 -82.7(3)
O3 Pd1 N1 C1 17.1(4)
N2 Pd1 N1 C1 -168.1(4)
Pd2 Pd1 N1 C1 99.9(4)
N1 Pd1 N2 C8 175.9(4)
O3 Pd1 N2 C8 -152.8(7)
O5 Pd1 N2 C8 1.2(4)
Pd2 Pd1 N2 C8 -75.1(4)
N1 Pd1 N2 C4 -8.2(3)
O3 Pd1 N2 C4 23.1(10)
O5 Pd1 N2 C4 177.1(3)
Pd2 Pd1 N2 C4 100.8(3)
O6 Pd2 N3 C16 -157.9(3)
N4 Pd2 N3 C16 15.0(3)
Pd1 Pd2 N3 C16 -71.9(3)
O6 Pd2 N3 C14 21.5(4)
N4 Pd2 N3 C14 -165.6(4)
Pd1 Pd2 N3 C14 107.5(4)
N3 Pd2 N4 C21 174.3(4)
O6 Pd2 N4 C21 -140.4(7)
O4 Pd2 N4 C21 -0.7(4)
Pd1 Pd2 N4 C21 -78.8(4)
N3 Pd2 N4 C17 -15.4(3)
O6 Pd2 N4 C17 29.9(10)
O4 Pd2 N4 C17 169.6(3)
Pd1 Pd2 N4 C17 91.6(3)
C3 N1 C1 C2 20.2(4)
Pd1 N1 C1 C2 -162.4(3)
C3 N1 C1 C10 -101.3(4)
Pd1 N1 C1 C10 76.1(5)
C3 O1 C2 C1 19.4(4)
N1 C1 C2 O1 -23.2(4)
C10 C1 C2 O1 95.9(4)
C1 N1 C3 O1 -9.3(5)
Pd1 N1 C3 O1 172.6(3)
C1 N1 C3 C4 169.0(3)
Pd1 N1 C3 C4 -9.1(5)
C2 O1 C3 N1 -7.1(4)
C2 O1 C3 C4 174.7(4)
C8 N2 C4 C5 -0.3(6)
Pd1 N2 C4 C5 -176.7(3)
C8 N2 C4 C3 -177.6(4)
Pd1 N2 C4 C3 5.9(4)
N1 C3 C4 C5 -175.5(4)
O1 C3 C4 C5 2.7(6)
N1 C3 C4 N2 1.8(5)
O1 C3 C4 N2 -180.0(3)
N2 C4 C5 C6 0.7(6)
C3 C4 C5 C6 177.7(4)
C4 C5 C6 C7 -0.9(6)
C5 C6 C7 C8 0.7(7)
C4 N2 C8 C7 0.1(6)
Pd1 N2 C8 C7 175.7(3)
C4 N2 C8 C9 179.8(4)
Pd1 N2 C8 C9 -4.6(6)
C6 C7 C8 N2 -0.3(7)
C6 C7 C8 C9 180.0(4)
N1 C1 C10 C11 -60.9(4)
C2 C1 C10 C11 -173.2(4)
N1 C1 C10 C12 61.1(4)
C2 C1 C10 C12 -51.3(5)
N1 C1 C10 C13 -178.4(3)
C2 C1 C10 C13 69.3(4)
C16 N3 C14 C15 17.7(4)
Pd2 N3 C14 C15 -161.7(3)
C16 N3 C14 C23 -105.8(4)
Pd2 N3 C14 C23 74.8(5)
C16 O2 C15 C14 17.0(4)
N3 C14 C15 O2 -20.4(4)
C23 C14 C15 O2 100.8(4)
C14 N3 C16 O2 -8.0(5)
Pd2 N3 C16 O2 171.5(3)
C14 N3 C16 C17 168.0(3)
Pd2 N3 C16 C17 -12.5(5)
C15 O2 C16 N3 -6.3(5)
C15 O2 C16 C17 177.8(4)
C21 N4 C17 C18 1.5(6)
Pd2 N4 C17 C18 -170.2(3)
C21 N4 C17 C16 -175.1(3)
Pd2 N4 C17 C16 13.2(4)
N3 C16 C17 N4 -1.1(6)
O2 C16 C17 N4 174.7(3)
N3 C16 C17 C18 -177.7(4)
O2 C16 C17 C18 -1.8(6)
N4 C17 C18 C19 -0.4(6)
C16 C17 C18 C19 175.8(4)
C17 C18 C19 C20 -1.3(6)
C18 C19 C20 C21 1.9(6)
C17 N4 C21 C20 -0.8(6)
Pd2 N4 C21 C20 168.9(3)
C17 N4 C21 C22 178.9(4)
Pd2 N4 C21 C22 -11.4(6)
C19 C20 C21 N4 -0.8(6)
C19 C20 C21 C22 179.5(4)
N3 C14 C23 C24 -63.1(4)
C15 C14 C23 C24 -177.8(3)
N3 C14 C23 C25 57.6(4)
C15 C14 C23 C25 -57.1(5)
N3 C14 C23 C26 177.8(3)
C15 C14 C23 C26 63.1(5)
Pd2 O4 C27 O3 3.3(6)
Pd2 O4 C27 C28 -178.3(3)
Pd1 O3 C27 O4 6.6(5)
Pd1 O3 C27 C28 -171.8(3)
Pd1 O5 C29 O6 10.7(6)
Pd1 O5 C29 C30 -170.9(3)
Pd2 O6 C29 O5 2.0(6)
Pd2 O6 C29 C30 -176.3(2)
O9 S1 C31 F2 176.2(4)
O8 S1 C31 F2 -63.0(4)
O7 S1 C31 F2 57.3(4)
O9 S1 C31 F3 -62.4(5)
O8 S1 C31 F3 58.3(5)
O7 S1 C31 F3 178.6(4)
O9 S1 C31 F1 56.7(4)
O8 S1 C31 F1 177.4(4)
O7 S1 C31 F1 -62.3(4)
O12 S2 C32 F6 -179.7(3)
O10 S2 C32 F6 62.2(4)
O11 S2 C32 F6 -58.5(4)
O12 S2 C32 F5 58.5(4)
O10 S2 C32 F5 -59.6(4)
O11 S2 C32 F5 179.8(4)
O12 S2 C32 F4 -60.6(4)
O10 S2 C32 F4 -178.7(3)
O11 S2 C32 F4 60.7(4)
